data_4347503
loop_
_publ_author_name
'Arroyave, Alejandra'
'Lennartson, Anders'
'Dragulescu-Andrasi, Alina'
'Pedersen, Kasper S.'
'Piligkos, Stergios'
'Stoian, Sebastian A.'
'Greer, Samuel M.'
'Pak, Chongin'
'Hietsoi, Oleksandr'
'Phan, Hoa'
'Hill, Stephen'
'McKenzie, Christine J.'
'Shatruk, Michael'

_publ_section_title
;
 Spin Crossover in Fe(II) Complexes with N4S2 Coordination.
;
_journal_issue 12
_journal_name_full 'Inorganic chemistry'
_journal_page_first 5904
_journal_page_last 5913
_journal_paper_doi 10.1021/acs.inorgchem.6b00246
_journal_volume 55
_journal_year 2016
_chemical_formula_sum 'C16 H22 B2 Fe N4 S2'
_chemical_formula_weight 411.96
_space_group_crystal_system monoclinic
_space_group_IT_number 15
_space_group_name_Hall '-C 2yc'
_space_group_name_H-M_alt 'C 1 2/c 1'
_atom_sites_solution_hydrogens geom
_audit_creation_method SHELXL-2013
_cell_angle_alpha 90
_cell_angle_beta 122.860(5)
_cell_angle_gamma 90
_cell_formula_units_Z 4
_cell_length_a 20.824(10)
_cell_length_b 8.093(4)
_cell_length_c 14.260(7)
_cell_measurement_reflns_used 6163
_cell_measurement_temperature 295(2)
_cell_measurement_theta_max 28.23
_cell_measurement_theta_min 2.77
_cell_volume 2018.7(17)
_computing_cell_refinement 'SMART V5.625 (Bruker, 2000)'
_computing_data_collection 'SMART V5.625 (Bruker, 2000)'
_computing_data_reduction 'SAINT V6.32 (Bruker, 2001)'
_computing_molecular_graphics 'X-Seed 2.0 (Barbour, 2001)'
_computing_publication_material 'SHELXL-2013 (Sheldrick, 2013)'
_computing_structure_refinement 'SHELXL-2013 (Sheldrick, 2013)'
_computing_structure_solution 'SHELXS-2013 (Sheldrick, 2013)'
_diffrn_ambient_temperature 295(2)
_diffrn_measured_fraction_theta_full 1.000
_diffrn_measured_fraction_theta_max 0.942
_diffrn_measurement_device_type 'Bruker APEX II CCD area-detector'
_diffrn_measurement_method 'profile data from \w scans'
_diffrn_radiation_source 'fine-focus sealed tube'
_diffrn_radiation_type MoK\a
_diffrn_radiation_wavelength 0.71073
_diffrn_reflns_av_R_equivalents 0.0175
_diffrn_reflns_av_unetI/netI 0.0169
_diffrn_reflns_Laue_measured_fraction_full 1.000
_diffrn_reflns_Laue_measured_fraction_max 0.942
_diffrn_reflns_limit_h_max 26
_diffrn_reflns_limit_h_min -27
_diffrn_reflns_limit_k_max 10
_diffrn_reflns_limit_k_min -9
_diffrn_reflns_limit_l_max 18
_diffrn_reflns_limit_l_min -18
_diffrn_reflns_number 8234
_diffrn_reflns_point_group_measured_fraction_full 1.000
_diffrn_reflns_point_group_measured_fraction_max 0.942
_diffrn_reflns_theta_full 25.242
_diffrn_reflns_theta_max 28.256
_diffrn_reflns_theta_min 2.329
_exptl_absorpt_coefficient_mu 0.960
_exptl_absorpt_correction_T_max 0.7457
_exptl_absorpt_correction_T_min 0.6100
_exptl_absorpt_correction_type multi-scan
_exptl_absorpt_process_details 'SADABS v2.03 (Bruker, 2003)'
_exptl_crystal_colour dark-grey
_exptl_crystal_density_diffrn 1.355
_exptl_crystal_description block
_exptl_crystal_F_000 856
_exptl_crystal_size_max 0.420
_exptl_crystal_size_mid 0.180
_exptl_crystal_size_min 0.100
_refine_diff_density_max 0.245
_refine_diff_density_min -0.175
_refine_diff_density_rms 0.042
_refine_ls_extinction_method none
_refine_ls_goodness_of_fit_ref 1.085
_refine_ls_hydrogen_treatment constr
_refine_ls_matrix_type full
_refine_ls_number_parameters 115
_refine_ls_number_reflns 2355
_refine_ls_number_restraints 0
_refine_ls_restrained_S_all 1.085
_refine_ls_R_factor_all 0.0282
_refine_ls_R_factor_gt 0.0254
_refine_ls_shift/su_max 0.001
_refine_ls_shift/su_mean 0.000
_refine_ls_structure_factor_coef Fsqd
_refine_ls_weighting_details 'w=1/[\s^2^(Fo^2^)+(0.0335P)^2^+1.1076P] where P=(Fo^2^+2Fc^2^)/3'
_refine_ls_weighting_scheme calc
_refine_ls_wR_factor_gt 0.0691
_refine_ls_wR_factor_ref 0.0706
_reflns_Friedel_coverage 0.000
_reflns_number_gt 2171
_reflns_number_total 2355
_reflns_threshold_expression 'I > 2\s(I)'
_cod_data_source_file ic6b00246_si_005.cif
_cod_data_source_block
;
;
_cod_original_sg_symbol_H-M 'C 2/c'
_cod_database_code 4347503
_shelx_space_group_comment
;
The symmetry employed for this shelxl refinement is uniquely defined
by the following loop, which should always be used as a source of
symmetry information in preference to the above space-group names.
They are only intended as comments.
;
_shelx_estimated_absorpt_t_min 0.689
_shelx_estimated_absorpt_t_max 0.910
_shelxl_version_number 2013-4

loop_
_space_group_symop_operation_xyz
'x, y, z'
'-x, y, -z+1/2'
'x+1/2, y+1/2, z'
'-x+1/2, y+1/2, -z+1/2'
'-x, -y, -z'
'x, -y, z-1/2'
'-x+1/2, -y+1/2, -z'
'x+1/2, -y+1/2, z-1/2'

loop_
_atom_site_label
_atom_site_type_symbol
_atom_site_fract_x
_atom_site_fract_y
_atom_site_fract_z
_atom_site_U_iso_or_equiv
_atom_site_adp_type
_atom_site_occupancy
_atom_site_site_symmetry_order
_atom_site_calc_flag
_atom_site_refinement_flags_posn
_atom_site_refinement_flags_adp
_atom_site_refinement_flags_occupancy
Fe1 Fe 0.5000 0.39862(3) 0.2500 0.03142(10) Uani 1 2 d S T P
S1 S 0.44942(2) 0.63001(5) 0.31100(3) 0.04252(11) Uani 1 1 d . . .
N2 N 0.38594(7) 0.42040(15) 0.10272(10) 0.0353(3) Uani 1 1 d . . .
N1 N 0.46087(7) 0.23805(17) 0.32358(12) 0.0450(3) Uani 1 1 d . . .
C7 C 0.35008(9) 0.5769(2) 0.21507(14) 0.0467(4) Uani 1 1 d . . .
H7A H 0.3353 0.4982 0.2514 0.056 Uiso 1 1 calc R U .
H7B H 0.3195 0.6756 0.1998 0.056 Uiso 1 1 calc R U .
C6 C 0.33090(8) 0.50424(19) 0.10539(12) 0.0369(3) Uani 1 1 d . . .
C5 C 0.25734(9) 0.5180(2) 0.01266(15) 0.0479(4) Uani 1 1 d . . .
H5 H 0.2209 0.5791 0.0162 0.058 Uiso 1 1 calc R U .
C3 C 0.29394(10) 0.3520(2) -0.08836(14) 0.0479(4) Uani 1 1 d . . .
H3 H 0.2825 0.2976 -0.1531 0.057 Uiso 1 1 calc R U .
C2 C 0.36652(9) 0.3460(2) 0.00615(13) 0.0422(3) Uani 1 1 d . . .
H2 H 0.4039 0.2878 0.0033 0.051 Uiso 1 1 calc R U .
C1 C 0.42784(9) 0.1858(2) 0.35975(13) 0.0418(3) Uani 1 1 d . . .
C4 C 0.23839(10) 0.4402(2) -0.08528(15) 0.0518(4) Uani 1 1 d . . .
H4 H 0.1890 0.4470 -0.1482 0.062 Uiso 1 1 calc R U .
C8 C 0.46040(10) 0.8044(2) 0.24060(16) 0.0525(4) Uani 1 1 d . . .
H8A H 0.4220 0.7983 0.1612 0.063 Uiso 1 1 calc R U .
H8B H 0.4527 0.9066 0.2688 0.063 Uiso 1 1 calc R U .
B1 B 0.37884(14) 0.1174(3) 0.4058(2) 0.0658(6) Uani 1 1 d . . .
H1A H 0.3449 0.2022 0.4008 0.099 Uiso 1 1 calc R U .
H1B H 0.4124 0.0847 0.4823 0.099 Uiso 1 1 calc R U .
H1C H 0.3496 0.0237 0.3622 0.099 Uiso 1 1 calc R U .

loop_
_atom_site_aniso_label
_atom_site_aniso_U_11
_atom_site_aniso_U_22
_atom_site_aniso_U_33
_atom_site_aniso_U_23
_atom_site_aniso_U_13
_atom_site_aniso_U_12
Fe1 0.02894(15) 0.03654(16) 0.03353(16) 0.000 0.02003(13) 0.000
S1 0.0474(2) 0.0440(2) 0.0400(2) -0.00864(16) 0.02625(19) -0.00068(16)
N2 0.0350(6) 0.0400(6) 0.0360(6) -0.0010(5) 0.0226(5) 0.0029(5)
N1 0.0423(7) 0.0459(7) 0.0513(8) -0.0030(6) 0.0282(6) -0.0049(6)
C7 0.0413(8) 0.0571(10) 0.0517(9) -0.0087(8) 0.0317(8) 0.0051(7)
C6 0.0346(7) 0.0392(7) 0.0428(8) -0.0012(6) 0.0249(6) 0.0015(6)
C5 0.0352(7) 0.0547(10) 0.0544(10) 0.0024(8) 0.0246(7) 0.0070(7)
C3 0.0525(9) 0.0559(10) 0.0362(8) -0.0036(7) 0.0248(8) -0.0046(7)
C2 0.0446(8) 0.0489(9) 0.0388(8) -0.0034(7) 0.0264(7) 0.0032(7)
C1 0.0394(7) 0.0405(8) 0.0429(8) 0.0000(7) 0.0207(7) -0.0057(6)
C4 0.0385(8) 0.0641(11) 0.0419(9) 0.0036(8) 0.0147(7) -0.0002(7)
C8 0.0606(10) 0.0316(8) 0.0636(11) -0.0004(7) 0.0326(9) 0.0063(7)
B1 0.0585(13) 0.0854(17) 0.0629(14) 0.0073(12) 0.0390(12) -0.0161(11)

loop_
_atom_type_symbol
_atom_type_description
_atom_type_scat_dispersion_real
_atom_type_scat_dispersion_imag
_atom_type_scat_source
C C 0.0033 0.0016 'International Tables Vol C Tables 4.2.6.8 and 6.1.1.4'
H H 0.0000 0.0000 'International Tables Vol C Tables 4.2.6.8 and 6.1.1.4'
B B 0.0013 0.0007 'International Tables Vol C Tables 4.2.6.8 and 6.1.1.4'
Fe Fe 0.3463 0.8444 'International Tables Vol C Tables 4.2.6.8 and 6.1.1.4'
N N 0.0061 0.0033 'International Tables Vol C Tables 4.2.6.8 and 6.1.1.4'
S S 0.1246 0.1234 'International Tables Vol C Tables 4.2.6.8 and 6.1.1.4'

loop_
_geom_angle_atom_site_label_1
_geom_angle_atom_site_label_2
_geom_angle_atom_site_label_3
_geom_angle
_geom_angle_site_symmetry_1
_geom_angle_site_symmetry_3
N1 Fe1 N1 103.25(8) 2_655 .
N1 Fe1 N2 90.93(6) 2_655 2_655
N1 Fe1 N2 94.88(6) . 2_655
N1 Fe1 N2 94.88(6) 2_655 .
N1 Fe1 N2 90.93(6) . .
N2 Fe1 N2 170.64(7) 2_655 .
N1 Fe1 S1 169.23(4) 2_655 .
N1 Fe1 S1 86.51(5) . .
N2 Fe1 S1 92.79(5) 2_655 .
N2 Fe1 S1 80.22(4) . .
N1 Fe1 S1 86.51(5) 2_655 2_655
N1 Fe1 S1 169.23(4) . 2_655
N2 Fe1 S1 80.22(5) 2_655 2_655
N2 Fe1 S1 92.79(5) . 2_655
S1 Fe1 S1 84.17(4) . 2_655
C7 S1 C8 101.67(9) . .
C7 S1 Fe1 94.76(6) . .
C8 S1 Fe1 100.65(7) . .
C2 N2 C6 117.68(13) . .
C2 N2 Fe1 121.23(10) . .
C6 N2 Fe1 121.05(10) . .
C1 N1 Fe1 161.87(14) . .
C6 C7 S1 115.35(10) . .
C6 C7 H7A 108.4 . .
S1 C7 H7A 108.4 . .
C6 C7 H7B 108.4 . .
S1 C7 H7B 108.4 . .
H7A C7 H7B 107.5 . .
N2 C6 C5 122.05(14) . .
N2 C6 C7 118.30(13) . .
C5 C6 C7 119.57(13) . .
C4 C5 C6 119.44(15) . .
C4 C5 H5 120.3 . .
C6 C5 H5 120.3 . .
C2 C3 C4 118.78(16) . .
C2 C3 H3 120.6 . .
C4 C3 H3 120.6 . .
N2 C2 C3 123.09(14) . .
N2 C2 H2 118.5 . .
C3 C2 H2 118.5 . .
N1 C1 B1 177.53(18) . .
C3 C4 C5 118.94(15) . .
C3 C4 H4 120.5 . .
C5 C4 H4 120.5 . .
C8 C8 S1 110.62(11) 2_655 .
C8 C8 H8A 109.5 2_655 .
S1 C8 H8A 109.5 . .
C8 C8 H8B 109.5 2_655 .
S1 C8 H8B 109.5 . .
H8A C8 H8B 108.1 . .
C1 B1 H1A 109.5 . .
C1 B1 H1B 109.5 . .
H1A B1 H1B 109.5 . .
C1 B1 H1C 109.5 . .
H1A B1 H1C 109.5 . .
H1B B1 H1C 109.5 . .

loop_
_geom_bond_atom_site_label_1
_geom_bond_atom_site_label_2
_geom_bond_distance
_geom_bond_site_symmetry_2
Fe1 N1 2.0931(15) 2_655
Fe1 N1 2.0931(15) .
Fe1 N2 2.1611(14) 2_655
Fe1 N2 2.1611(14) .
Fe1 S1 2.5233(9) .
Fe1 S1 2.5233(9) 2_655
S1 C7 1.8069(18) .
S1 C8 1.8170(19) .
N2 C2 1.349(2) .
N2 C6 1.3501(18) .
N1 C1 1.141(2) .
C7 C6 1.508(2) .
C7 H7A 0.9700 .
C7 H7B 0.9700 .
C6 C5 1.382(2) .
C5 C4 1.380(3) .
C5 H5 0.9300 .
C3 C2 1.376(2) .
C3 C4 1.380(3) .
C3 H3 0.9300 .
C2 H2 0.9300 .
C1 B1 1.583(3) .
C4 H4 0.9300 .
C8 C8 1.521(4) 2_655
C8 H8A 0.9700 .
C8 H8B 0.9700 .
B1 H1A 0.9600 .
B1 H1B 0.9600 .
B1 H1C 0.9600 .

loop_
_geom_torsion_atom_site_label_1
_geom_torsion_atom_site_label_2
_geom_torsion_atom_site_label_3
_geom_torsion_atom_site_label_4
_geom_torsion
_geom_torsion_site_symmetry_4
C8 S1 C7 C6 69.15(14) .
Fe1 S1 C7 C6 -32.78(13) .
C2 N2 C6 C5 -1.4(2) .
Fe1 N2 C6 C5 -179.15(12) .
C2 N2 C6 C7 175.31(14) .
Fe1 N2 C6 C7 -2.40(18) .
S1 C7 C6 N2 27.98(19) .
S1 C7 C6 C5 -155.18(14) .
N2 C6 C5 C4 1.9(3) .
C7 C6 C5 C4 -174.86(16) .
C6 N2 C2 C3 0.0(2) .
Fe1 N2 C2 C3 177.70(13) .
C4 C3 C2 N2 1.0(3) .
C2 C3 C4 C5 -0.6(3) .
C6 C5 C4 C3 -0.8(3) .
C7 S1 C8 C8 -144.80(15) 2_655
Fe1 S1 C8 C8 -47.62(16) 2_655
